data_7718353
loop_
_publ_author_name
'Brown, Ryan K.'
'Bunyan, Joseph N.'
'Agrawal, Ashi'
'Li, Guoyu'
'Dautoras, Dominykas'
'Sarker, Jagodish C.'
'Keat, Terng Tor'
'Hicks, Thomas'
'Hogarth, Graeme'
'Pugh, David'

_publ_section_title
;
 A revised understanding of the speciation of gold(III) dithiocarbamate
 complexes in solution.
;
_journal_issue 19
_journal_name_full 'Dalton transactions (Cambridge, England : 2003)'
_journal_page_first 7627
_journal_page_last 7640
_journal_paper_doi 10.1039/d5dt00240k
_journal_volume 54
_journal_year 2025
_chemical_formula_moiety 'C15 H14 Au Br2 N S2'
_chemical_formula_sum 'C15 H14 Au Br2 N S2'
_chemical_formula_weight 629.18
_space_group_crystal_system monoclinic
_space_group_IT_number 15
_space_group_name_Hall '-C 2yc'
_space_group_name_H-M_alt 'C 1 2/c 1'
_atom_sites_solution_hydrogens geom
_atom_sites_solution_primary dual
_audit_creation_date 2023-05-10
_audit_creation_method
;
Olex2 1.5
(compiled 2023.03.06 svn.rbb2c1857 for OlexSys, GUI svn.r6748)
;
_audit_update_record
;
2024-07-29 deposited with the CCDC.	2025-03-18 downloaded from the CCDC.
;
_cell_angle_alpha 90
_cell_angle_beta 105.615(3)
_cell_angle_gamma 90
_cell_formula_units_Z 8
_cell_length_a 19.2273(6)
_cell_length_b 10.0252(2)
_cell_length_c 19.6140(6)
_cell_measurement_reflns_used 4516
_cell_measurement_temperature 150.00(10)
_cell_measurement_theta_max 29.6480
_cell_measurement_theta_min 3.7690
_cell_volume 3641.21(18)
_computing_cell_refinement 'CrysAlisPro 1.171.42.81a (Rigaku OD, 2023)'
_computing_data_collection 'CrysAlisPro 1.171.42.81a (Rigaku OD, 2023)'
_computing_data_reduction 'CrysAlisPro 1.171.42.81a (Rigaku OD, 2023)'
_computing_molecular_graphics 'Olex2 1.5 (Dolomanov et al., 2009)'
_computing_publication_material 'Olex2 1.5 (Dolomanov et al., 2009)'
_computing_structure_refinement 'SHELXL 2018/3 (Sheldrick, 2015)'
_computing_structure_solution 'SHELXT 2018/2 (Sheldrick, 2018)'
_diffrn_ambient_environment N~2~
_diffrn_ambient_temperature 150.00(10)
_diffrn_detector 'CCD plate'
_diffrn_detector_area_resol_mean 15.9832
_diffrn_detector_type Sapphire3
_diffrn_measured_fraction_theta_full 0.997
_diffrn_measured_fraction_theta_max 0.874
_diffrn_measurement_details
;
List of Runs (angles in degrees, time in seconds):

  # Type    Start    End  Width  t~exp~   \w     \q     \k     \f   Frames
#--------------------------------------------------------------------------
  1  \w      7.00  78.00   1.00   36.03    --   17.28  57.00-150.00   71
  2  \w    -49.00  74.00   1.00   36.03    --   17.28   0.00-180.00  123
  3  \w    -24.00   2.00   1.00   36.03    --  -17.75 -77.00-150.00   26
;
_diffrn_measurement_device 'four-circle diffractometer'
_diffrn_measurement_device_type 'Xcalibur, Sapphire3, Gemini'
_diffrn_measurement_method '\w scans'
_diffrn_orient_matrix_type 'CrysAlisPro convention (1999,Acta A55,543-557)'
_diffrn_orient_matrix_UB_11 -0.0370881000
_diffrn_orient_matrix_UB_12 -0.0005920000
_diffrn_orient_matrix_UB_13 -0.0187644000
_diffrn_orient_matrix_UB_21 -0.0089921000
_diffrn_orient_matrix_UB_22 -0.0207328000
_diffrn_orient_matrix_UB_23 0.0311413000
_diffrn_orient_matrix_UB_31 -0.0030755000
_diffrn_orient_matrix_UB_32 0.0676705000
_diffrn_orient_matrix_UB_33 0.0093953000
_diffrn_radiation_monochromator graphite
_diffrn_radiation_probe x-ray
_diffrn_radiation_type 'Mo K\a'
_diffrn_radiation_wavelength 0.71073
_diffrn_reflns_av_R_equivalents 0.0346
_diffrn_reflns_av_unetI/netI 0.0597
_diffrn_reflns_Laue_measured_fraction_full 0.997
_diffrn_reflns_Laue_measured_fraction_max 0.874
_diffrn_reflns_limit_h_max 25
_diffrn_reflns_limit_h_min -25
_diffrn_reflns_limit_k_max 10
_diffrn_reflns_limit_k_min -13
_diffrn_reflns_limit_l_max 21
_diffrn_reflns_limit_l_min -26
_diffrn_reflns_number 9055
_diffrn_reflns_point_group_measured_fraction_full 0.997
_diffrn_reflns_point_group_measured_fraction_max 0.874
_diffrn_reflns_theta_full 25.242
_diffrn_reflns_theta_max 29.964
_diffrn_reflns_theta_min 2.952
_diffrn_source 'fine-focus sealed X-ray tube'
_diffrn_source_type 'Enhance (Mo) X-ray Source'
_exptl_absorpt_coefficient_mu 12.691
_exptl_absorpt_correction_T_max 0.323
_exptl_absorpt_correction_T_min 0.073
_exptl_absorpt_correction_type analytical
_exptl_absorpt_process_details
;
CrysAlisPro 1.171.42.81a (Rigaku Oxford Diffraction, 2023)
Analytical numeric absorption correction using a multifaceted crystal
model based on expressions derived by R.C. Clark & J.S. Reid.
(Clark, R. C. & Reid, J. S. (1995). Acta Cryst. A51, 887-897)
Empirical absorption correction using spherical harmonics,
implemented in SCALE3 ABSPACK scaling algorithm.
;
_exptl_crystal_colour orange
_exptl_crystal_colour_primary orange
_exptl_crystal_density_diffrn 2.295
_exptl_crystal_description block
_exptl_crystal_F_000 2336
_exptl_crystal_size_max 0.329
_exptl_crystal_size_mid 0.154
_exptl_crystal_size_min 0.088
_refine_diff_density_max 1.633
_refine_diff_density_min -1.109
_refine_diff_density_rms 0.200
_refine_ls_extinction_method none
_refine_ls_goodness_of_fit_ref 1.027
_refine_ls_hydrogen_treatment constr
_refine_ls_matrix_type full
_refine_ls_number_parameters 192
_refine_ls_number_reflns 4626
_refine_ls_number_restraints 0
_refine_ls_restrained_S_all 1.027
_refine_ls_R_factor_all 0.0499
_refine_ls_R_factor_gt 0.0373
_refine_ls_shift/su_max 0.001
_refine_ls_shift/su_mean 0.000
_refine_ls_structure_factor_coef Fsqd
_refine_ls_weighting_details 'w=1/[\s^2^(Fo^2^)+(0.0184P)^2^] where P=(Fo^2^+2Fc^2^)/3'
_refine_ls_weighting_scheme calc
_refine_ls_wR_factor_gt 0.0599
_refine_ls_wR_factor_ref 0.0645
_reflns_Friedel_coverage 0.000
_reflns_number_gt 3852
_reflns_number_total 4626
_reflns_threshold_expression 'I > 2\s(I)'
_cod_data_source_file d5dt00240k2.cif
_cod_data_source_block '[AuBr2(p-tolyl2dtc)]'
_cod_depositor_comments 'Adding full bibliography for 7718352--7718363.cif.'
_cod_database_code 7718353
_shelx_shelxl_version_number 2018/3
_chemical_oxdiff_formula 'C15 H14 N1 Au1 Br2 S2'
_shelx_space_group_comment
;
The symmetry employed for this shelxl refinement is uniquely defined
by the following loop, which should always be used as a source of
symmetry information in preference to the above space-group names.
They are only intended as comments.
;
_shelx_estimated_absorpt_t_max 0.401
_shelx_estimated_absorpt_t_min 0.103
_olex2_refinement_description
;
1. Fixed Uiso
 At 1.2 times of:
  All C(H) groups
 At 1.5 times of:
  All C(H,H,H) groups
2.a Aromatic/amide H refined with riding coordinates:
 C3(H3), C4(H4), C6(H6), C7(H7), C10(H10), C11(H11), C13(H13), C14(H14)
2.b Idealised Me refined as rotating group:
 C8(H8A,H8B,H8C), C15(H15A,H15B,H15C)
;
_olex2_submission_special_instructions 'No special instructions were received'
_oxdiff_exptl_absorpt_empirical_details
;
Empirical correction (ABSPACK) includes:
- Absorption correction using spherical harmonics
- Frame scaling
;
_oxdiff_exptl_absorpt_empirical_full_max 2.405
_oxdiff_exptl_absorpt_empirical_full_min 0.738

loop_
_space_group_symop_operation_xyz
'x, y, z'
'-x, y, -z+1/2'
'x+1/2, y+1/2, z'
'-x+1/2, y+1/2, -z+1/2'
'-x, -y, -z'
'x, -y, z-1/2'
'-x+1/2, -y+1/2, -z'
'x+1/2, -y+1/2, z-1/2'

loop_
_atom_site_label
_atom_site_type_symbol
_atom_site_fract_x
_atom_site_fract_y
_atom_site_fract_z
_atom_site_U_iso_or_equiv
_atom_site_adp_type
_atom_site_occupancy
_atom_site_site_symmetry_order
_atom_site_calc_flag
_atom_site_refinement_flags_posn
_atom_site_refinement_flags_adp
_atom_site_refinement_flags_occupancy
_atom_site_disorder_assembly
_atom_site_disorder_group
Au1 Au 0.24224(2) 0.09486(2) 0.42186(2) 0.02137(7) Uani 1 1 d . . . . .
Br1 Br 0.14718(4) -0.07416(5) 0.39447(3) 0.03241(15) Uani 1 1 d . . . . .
Br2 Br 0.32518(3) -0.03191(5) 0.51552(3) 0.03111(14) Uani 1 1 d . . . . .
S1 S 0.17937(8) 0.24042(11) 0.33593(7) 0.0248(3) Uani 1 1 d . . . . .
S2 S 0.31856(8) 0.27611(12) 0.42924(7) 0.0229(3) Uani 1 1 d . . . . .
N1 N 0.2596(3) 0.4574(4) 0.3293(2) 0.0201(9) Uani 1 1 d . . . . .
C1 C 0.2531(3) 0.3424(4) 0.3600(3) 0.0212(11) Uani 1 1 d . . . . .
C2 C 0.1991(3) 0.5097(4) 0.2752(3) 0.0208(11) Uani 1 1 d . . . . .
C3 C 0.1762(3) 0.4481(5) 0.2100(3) 0.0247(12) Uani 1 1 d . . . . .
H3 H 0.201446 0.372688 0.199542 0.030 Uiso 1 1 calc R U . . .
C4 C 0.1166(3) 0.4965(5) 0.1602(3) 0.0281(13) Uani 1 1 d . . . . .
H4 H 0.100784 0.453692 0.115484 0.034 Uiso 1 1 calc R U . . .
C5 C 0.0792(3) 0.6072(5) 0.1746(3) 0.0289(13) Uani 1 1 d . . . . .
C6 C 0.1048(4) 0.6697(5) 0.2398(3) 0.0307(14) Uani 1 1 d . . . . .
H6 H 0.081171 0.747515 0.249839 0.037 Uiso 1 1 calc R U . . .
C7 C 0.1642(3) 0.6208(5) 0.2906(3) 0.0258(12) Uani 1 1 d . . . . .
H7 H 0.180479 0.663424 0.335278 0.031 Uiso 1 1 calc R U . . .
C8 C 0.0144(4) 0.6619(6) 0.1209(3) 0.0420(15) Uani 1 1 d . . . . .
H8A H 0.011200 0.621847 0.074628 0.063 Uiso 1 1 calc R U . . .
H8B H 0.019038 0.758921 0.117851 0.063 Uiso 1 1 calc R U . . .
H8C H -0.029379 0.640666 0.135314 0.063 Uiso 1 1 calc R U . . .
C9 C 0.3265(3) 0.5321(4) 0.3516(2) 0.0181(11) Uani 1 1 d . . . . .
C10 C 0.3746(3) 0.5277(5) 0.3108(3) 0.0262(12) Uani 1 1 d . . . . .
H10 H 0.363810 0.477476 0.268133 0.031 Uiso 1 1 calc R U . . .
C11 C 0.4382(3) 0.5969(5) 0.3325(3) 0.0308(13) Uani 1 1 d . . . . .
H11 H 0.471560 0.593571 0.304504 0.037 Uiso 1 1 calc R U . . .
C12 C 0.4551(3) 0.6716(5) 0.3944(3) 0.0245(12) Uani 1 1 d . . . . .
C13 C 0.4058(3) 0.6731(5) 0.4340(3) 0.0283(13) Uani 1 1 d . . . . .
H13 H 0.416707 0.722638 0.476804 0.034 Uiso 1 1 calc R U . . .
C14 C 0.3416(3) 0.6054(5) 0.4135(3) 0.0276(13) Uani 1 1 d . . . . .
H14 H 0.308123 0.608715 0.441405 0.033 Uiso 1 1 calc R U . . .
C15 C 0.5253(3) 0.7463(6) 0.4162(3) 0.0386(15) Uani 1 1 d . . . . .
H15A H 0.565145 0.683048 0.432787 0.058 Uiso 1 1 calc R U . . .
H15B H 0.524259 0.808561 0.454426 0.058 Uiso 1 1 calc R U . . .
H15C H 0.532399 0.796183 0.375592 0.058 Uiso 1 1 calc R U . . .

loop_
_atom_site_aniso_label
_atom_site_aniso_U_11
_atom_site_aniso_U_22
_atom_site_aniso_U_33
_atom_site_aniso_U_23
_atom_site_aniso_U_13
_atom_site_aniso_U_12
Au1 0.02669(13) 0.01748(10) 0.02166(11) 0.00150(8) 0.00945(9) 0.00178(9)
Br1 0.0455(4) 0.0237(3) 0.0287(3) -0.0015(2) 0.0112(3) -0.0103(3)
Br2 0.0323(4) 0.0324(3) 0.0312(3) 0.0116(2) 0.0130(3) 0.0103(3)
S1 0.0250(8) 0.0210(6) 0.0263(7) 0.0043(5) 0.0029(6) -0.0034(6)
S2 0.0214(8) 0.0225(6) 0.0241(7) 0.0033(5) 0.0047(6) 0.0014(6)
N1 0.022(3) 0.022(2) 0.016(2) -0.0005(17) 0.004(2) -0.001(2)
C1 0.027(3) 0.017(2) 0.022(3) -0.004(2) 0.009(2) -0.002(2)
C2 0.024(3) 0.019(2) 0.019(3) 0.005(2) 0.004(2) -0.002(2)
C3 0.031(3) 0.022(2) 0.022(3) 0.001(2) 0.009(3) -0.001(2)
C4 0.032(4) 0.033(3) 0.017(3) 0.000(2) 0.004(3) -0.004(3)
C5 0.023(3) 0.036(3) 0.028(3) 0.012(2) 0.007(3) 0.004(3)
C6 0.040(4) 0.024(3) 0.028(3) 0.001(2) 0.010(3) 0.005(3)
C7 0.030(3) 0.025(3) 0.020(3) -0.003(2) 0.003(3) -0.001(2)
C8 0.028(4) 0.061(4) 0.033(4) 0.005(3) 0.001(3) 0.001(3)
C9 0.022(3) 0.016(2) 0.015(2) 0.0012(19) 0.002(2) -0.001(2)
C10 0.030(3) 0.029(3) 0.022(3) -0.001(2) 0.010(3) -0.001(3)
C11 0.023(3) 0.042(3) 0.032(3) -0.004(3) 0.017(3) -0.003(3)
C12 0.019(3) 0.027(3) 0.026(3) 0.003(2) 0.004(2) -0.001(2)
C13 0.027(3) 0.032(3) 0.027(3) -0.010(2) 0.008(3) -0.007(3)
C14 0.026(3) 0.034(3) 0.026(3) -0.006(2) 0.013(3) -0.002(3)
C15 0.020(3) 0.052(4) 0.043(4) -0.007(3) 0.006(3) -0.011(3)

loop_
_atom_type_symbol
_atom_type_description
_atom_type_scat_dispersion_real
_atom_type_scat_dispersion_imag
_atom_type_scat_source
C C 0.0033 0.0016 'International Tables Vol C Tables 4.2.6.8 and 6.1.1.4'
H H 0.0000 0.0000 'International Tables Vol C Tables 4.2.6.8 and 6.1.1.4'
Au Au -2.0133 8.8022 'International Tables Vol C Tables 4.2.6.8 and 6.1.1.4'
Br Br -0.2901 2.4595 'International Tables Vol C Tables 4.2.6.8 and 6.1.1.4'
N N 0.0061 0.0033 'International Tables Vol C Tables 4.2.6.8 and 6.1.1.4'
S S 0.1246 0.1234 'International Tables Vol C Tables 4.2.6.8 and 6.1.1.4'

loop_
_exptl_crystal_face_index_h
_exptl_crystal_face_index_k
_exptl_crystal_face_index_l
_exptl_crystal_face_perp_dist
-1 -1 1 0.0825
1 -2 -2 0.0881
16 8 -20 0.1322
7 13 -7 0.0987
-13 10 -9 0.0802
12 -11 8 0.0788
3 -13 -10 0.0708
-3 13 9 0.0821
26 0 -1 0.0444
-7 11 17 0.0947
3 12 -14 0.0997
-26 2 3 0.0405
-20 -8 -4 0.0427
-16 1 26 0.1190
-7 13 12 0.0765

loop_
_geom_angle_atom_site_label_1
_geom_angle_atom_site_label_2
_geom_angle_atom_site_label_3
_geom_angle
_geom_angle_site_symmetry_1
_geom_angle_site_symmetry_3
_geom_angle_publ_flag
Br2 Au1 Br1 95.91(2) . . ?
S1 Au1 Br1 93.67(4) . . ?
S1 Au1 Br2 170.37(4) . . ?
S1 Au1 S2 75.42(5) . . ?
S2 Au1 Br1 169.04(4) . . ?
S2 Au1 Br2 94.99(4) . . ?
C1 S1 Au1 86.78(18) . . ?
C1 S2 Au1 86.38(17) . . ?
C1 N1 C2 119.7(5) . . ?
C1 N1 C9 119.9(4) . . ?
C2 N1 C9 120.5(4) . . ?
S1 C1 S2 111.4(3) . . ?
N1 C1 S1 124.7(4) . . ?
N1 C1 S2 124.0(4) . . ?
C3 C2 N1 120.7(4) . . ?
C7 C2 N1 118.5(4) . . ?
C7 C2 C3 120.8(5) . . ?
C2 C3 H3 120.2 . . ?
C4 C3 C2 119.7(5) . . ?
C4 C3 H3 120.2 . . ?
C3 C4 H4 119.6 . . ?
C3 C4 C5 120.9(5) . . ?
C5 C4 H4 119.6 . . ?
C4 C5 C8 121.7(5) . . ?
C6 C5 C4 118.1(5) . . ?
C6 C5 C8 120.2(5) . . ?
C5 C6 H6 119.3 . . ?
C7 C6 C5 121.4(5) . . ?
C7 C6 H6 119.3 . . ?
C2 C7 C6 119.0(5) . . ?
C2 C7 H7 120.5 . . ?
C6 C7 H7 120.5 . . ?
C5 C8 H8A 109.5 . . ?
C5 C8 H8B 109.5 . . ?
C5 C8 H8C 109.5 . . ?
H8A C8 H8B 109.5 . . ?
H8A C8 H8C 109.5 . . ?
H8B C8 H8C 109.5 . . ?
C10 C9 N1 119.3(4) . . ?
C10 C9 C14 120.9(5) . . ?
C14 C9 N1 119.9(4) . . ?
C9 C10 H10 120.4 . . ?
C11 C10 C9 119.1(5) . . ?
C11 C10 H10 120.4 . . ?
C10 C11 H11 119.2 . . ?
C10 C11 C12 121.6(5) . . ?
C12 C11 H11 119.2 . . ?
C11 C12 C15 120.0(5) . . ?
C13 C12 C11 117.7(5) . . ?
C13 C12 C15 122.4(5) . . ?
C12 C13 H13 118.9 . . ?
C14 C13 C12 122.2(5) . . ?
C14 C13 H13 118.9 . . ?
C9 C14 H14 120.7 . . ?
C13 C14 C9 118.6(5) . . ?
C13 C14 H14 120.7 . . ?
C12 C15 H15A 109.5 . . ?
C12 C15 H15B 109.5 . . ?
C12 C15 H15C 109.5 . . ?
H15A C15 H15B 109.5 . . ?
H15A C15 H15C 109.5 . . ?
H15B C15 H15C 109.5 . . ?

loop_
_geom_bond_atom_site_label_1
_geom_bond_atom_site_label_2
_geom_bond_distance
_geom_bond_site_symmetry_2
_geom_bond_publ_flag
Au1 Br1 2.4438(6) . ?
Au1 Br2 2.4404(6) . ?
Au1 S1 2.3097(13) . ?
Au1 S2 2.3155(13) . ?
S1 C1 1.708(5) . ?
S2 C1 1.717(6) . ?
N1 C1 1.323(6) . ?
N1 C2 1.445(7) . ?
N1 C9 1.450(6) . ?
C2 C3 1.381(7) . ?
C2 C7 1.375(7) . ?
C3 H3 0.9500 . ?
C3 C4 1.379(8) . ?
C4 H4 0.9500 . ?
C4 C5 1.393(7) . ?
C5 C6 1.390(7) . ?
C5 C8 1.502(8) . ?
C6 H6 0.9500 . ?
C6 C7 1.386(8) . ?
C7 H7 0.9500 . ?
C8 H8A 0.9800 . ?
C8 H8B 0.9800 . ?
C8 H8C 0.9800 . ?
C9 C10 1.377(7) . ?
C9 C14 1.382(7) . ?
C10 H10 0.9500 . ?
C10 C11 1.370(8) . ?
C11 H11 0.9500 . ?
C11 C12 1.388(7) . ?
C12 C13 1.377(7) . ?
C12 C15 1.502(8) . ?
C13 H13 0.9500 . ?
C13 C14 1.372(8) . ?
C14 H14 0.9500 . ?
C15 H15A 0.9800 . ?
C15 H15B 0.9800 . ?
C15 H15C 0.9800 . ?

loop_
_geom_torsion_atom_site_label_1
_geom_torsion_atom_site_label_2
_geom_torsion_atom_site_label_3
_geom_torsion_atom_site_label_4
_geom_torsion
_geom_torsion_site_symmetry_1
_geom_torsion_site_symmetry_2
_geom_torsion_site_symmetry_3
_geom_torsion_site_symmetry_4
_geom_torsion_publ_flag
Au1 S1 C1 S2 -2.1(2) . . . . ?
Au1 S1 C1 N1 177.6(4) . . . . ?
Au1 S2 C1 S1 2.1(2) . . . . ?
Au1 S2 C1 N1 -177.6(4) . . . . ?
N1 C2 C3 C4 177.4(5) . . . . ?
N1 C2 C7 C6 -178.2(5) . . . . ?
N1 C9 C10 C11 -179.1(5) . . . . ?
N1 C9 C14 C13 178.8(5) . . . . ?
C1 N1 C2 C3 -69.1(6) . . . . ?
C1 N1 C2 C7 109.9(5) . . . . ?
C1 N1 C9 C10 101.7(5) . . . . ?
C1 N1 C9 C14 -77.6(6) . . . . ?
C2 N1 C1 S1 5.3(6) . . . . ?
C2 N1 C1 S2 -175.0(4) . . . . ?
C2 N1 C9 C10 -80.1(6) . . . . ?
C2 N1 C9 C14 100.6(5) . . . . ?
C2 C3 C4 C5 0.3(8) . . . . ?
C3 C2 C7 C6 0.7(8) . . . . ?
C3 C4 C5 C6 1.7(8) . . . . ?
C3 C4 C5 C8 179.6(5) . . . . ?
C4 C5 C6 C7 -2.6(8) . . . . ?
C5 C6 C7 C2 1.3(8) . . . . ?
C7 C2 C3 C4 -1.5(8) . . . . ?
C8 C5 C6 C7 179.5(5) . . . . ?
C9 N1 C1 S1 -176.5(3) . . . . ?
C9 N1 C1 S2 3.2(6) . . . . ?
C9 N1 C2 C3 112.8(5) . . . . ?
C9 N1 C2 C7 -68.3(6) . . . . ?
C9 C10 C11 C12 -0.3(8) . . . . ?
C10 C9 C14 C13 -0.4(8) . . . . ?
C10 C11 C12 C13 0.6(8) . . . . ?
C10 C11 C12 C15 -179.8(5) . . . . ?
C11 C12 C13 C14 -0.8(8) . . . . ?
C12 C13 C14 C9 0.8(8) . . . . ?
C14 C9 C10 C11 0.2(8) . . . . ?
C15 C12 C13 C14 179.5(5) . . . . ?

loop_
_exptl_oxdiff_crystal_face_indexfrac_h
_exptl_oxdiff_crystal_face_indexfrac_k
_exptl_oxdiff_crystal_face_indexfrac_l
_exptl_oxdiff_crystal_face_x
_exptl_oxdiff_crystal_face_y
_exptl_oxdiff_crystal_face_z
-0.9985 -1.0006 0.9956 0.0189 0.0607 -0.0553
1.0118 -1.9971 -2.0002 0.0012 -0.0300 -0.1571
15.8921 7.9943 -19.8157 -0.2223 -0.9257 0.3059
6.9494 13.3880 -7.0036 -0.1342 -0.5582 0.8188
-12.7179 10.4811 -9.2832 0.6397 -0.3920 0.6612
12.4629 -10.8478 8.4778 -0.6149 0.3768 -0.6928
2.7799 -13.2262 -9.7095 0.0869 -0.0531 -0.9948
-3.2262 13.3317 9.1021 -0.0590 0.0361 0.9976
26.4424 0.1596 -1.3490 -0.9555 -0.2831 -0.0832
-7.0904 10.8566 17.4912 -0.0717 0.3834 0.9208
3.2954 12.1971 -13.9605 0.1325 -0.7173 0.6841
-26.4322 1.9137 2.5090 0.9321 0.2761 0.2344
-19.7124 -8.4276 -3.6486 0.8045 0.2384 -0.5440
-16.2487 1.2790 25.6424 0.1207 0.9181 0.3774
-6.9371 12.5435 12.0808 0.0232 0.1785 0.9837
